data_4065999
loop_
_publ_author_name
'Castro-Rodrigo, Ruth'
'Esteruelas, Miguel A.'
'L\'opez, Ana M.'
'L\'opez, Fernando'
'Mascare\~nas, Jos\'e L.'
'Mozo, Silvia'
'O\~nate, Enrique'
'Saya, Luc\'ia'

_publ_section_title
;
 Ring Expansion versusexo&#x2212;endoIsomerization in
 (2-Pyridyl)methylenecyclobutane Coordinated to
 Hydrido(trispyrazolyl)borate- and Cyclopentadienyl-Osmium Complexes
;
_journal_issue 10
_journal_name_full Organometallics
_journal_page_first 2372
_journal_paper_doi 10.1021/om100243w
_journal_volume 29
_journal_year 2010
_chemical_formula_sum 'C32 H52 B2 F4 N7 O Os P'
_chemical_formula_weight 869.60
_chemical_name_systematic
; 
 ? 
;
_space_group_IT_number 14
_symmetry_cell_setting monoclinic
_symmetry_space_group_name_Hall '-P 2ybc'
_symmetry_space_group_name_H-M 'P 1 21/c 1'
_atom_sites_solution_hydrogens geom
_atom_sites_solution_primary direct
_atom_sites_solution_secondary difmap
_audit_creation_method SHELXL-97
_cell_angle_alpha 90.00
_cell_angle_beta 94.850(3)
_cell_angle_gamma 90.00
_cell_formula_units_Z 4
_cell_length_a 13.542(2)
_cell_length_b 10.2168(15)
_cell_length_c 26.400(4)
_cell_measurement_reflns_used 8370
_cell_measurement_temperature 150(2)
_cell_measurement_theta_max 23
_cell_measurement_theta_min 2.2
_cell_volume 3639.5(9)
_computing_cell_refinement 'SAINT+ v. 6.1 (Bruker AXS, 2000)'
_computing_data_collection 'SMART v. 5.625 (Bruker AXS, 2000)'
_computing_data_reduction 'SAINT+ v. 6.1 (Bruker AXS, 2000)'
_computing_molecular_graphics 'XP, SHELXTL v. 6.1 (Bruker, 2000)'
_computing_publication_material 'XCIF, SHELXTL v. 6.1 (Bruker, 2000)'
_computing_structure_refinement 'SHELXL-97 (Sheldrick, 1997)'
_computing_structure_solution 'SHELXS-97 (Sheldrick, 1990)'
_diffrn_ambient_temperature 150(2)
_diffrn_detector_area_resol_mean 8.26
_diffrn_measured_fraction_theta_full 1.000
_diffrn_measured_fraction_theta_max 0.942
_diffrn_measurement_device_type 'Bruker SMART APEX CCD system'
_diffrn_measurement_method '\w rotations with narrow frames'
_diffrn_radiation_monochromator graphite
_diffrn_radiation_source 'fine-focus sealed tube'
_diffrn_radiation_type MoK\a
_diffrn_radiation_wavelength 0.71073
_diffrn_reflns_av_R_equivalents 0.0578
_diffrn_reflns_av_sigmaI/netI 0.0463
_diffrn_reflns_limit_h_max 18
_diffrn_reflns_limit_h_min -18
_diffrn_reflns_limit_k_max 13
_diffrn_reflns_limit_k_min -13
_diffrn_reflns_limit_l_max 35
_diffrn_reflns_limit_l_min -35
_diffrn_reflns_number 44397
_diffrn_reflns_theta_full 27.50
_diffrn_reflns_theta_max 28.88
_diffrn_reflns_theta_min 1.51
_diffrn_standards_decay_% 'no decay'
_exptl_absorpt_coefficient_mu 3.605
_exptl_absorpt_correction_T_max 0.761
_exptl_absorpt_correction_T_min 0.653
_exptl_absorpt_correction_type multi-scan
_exptl_absorpt_process_details
;
Absorption correction performed with SADABS program. This is based on the
method of Blessing: Blessing, R. H., Acta Crystallogr., Sect. A 1995, 51, 33.

SADABS: Area-Detector Absorption Correction. Bruker-AXS 
within SAINT+ package, v. 6.1 (2000).
;
_exptl_crystal_colour yellow
_exptl_crystal_density_diffrn 1.587
_exptl_crystal_density_method 'not measured'
_exptl_crystal_description 'irregular prism'
_exptl_crystal_F_000 1752
_exptl_crystal_size_max 0.14
_exptl_crystal_size_mid 0.10
_exptl_crystal_size_min 0.08
_refine_diff_density_max 1.069
_refine_diff_density_min -1.335
_refine_diff_density_rms 0.115
_refine_ls_extinction_method none
_refine_ls_goodness_of_fit_ref 1.023
_refine_ls_hydrogen_treatment mixed
_refine_ls_matrix_type full
_refine_ls_number_parameters 448
_refine_ls_number_reflns 9003
_refine_ls_number_restraints 2
_refine_ls_restrained_S_all 1.024
_refine_ls_R_factor_all 0.0520
_refine_ls_R_factor_gt 0.0377
_refine_ls_shift/su_max 0.017
_refine_ls_shift/su_mean 0.000
_refine_ls_structure_factor_coef Fsqd
_refine_ls_weighting_details 'calc w=1/[\s^2^(Fo^2^)+(0.0334P)^2^+6.3709P] where P=(Fo^2^+2Fc^2^)/3'
_refine_ls_weighting_scheme calc
_refine_ls_wR_factor_gt 0.0784
_refine_ls_wR_factor_ref 0.0839
_reflns_number_gt 7383
_reflns_number_total 9003
_reflns_threshold_expression >2sigma(I)
_cod_data_source_file om100243w_si_001.cif
_cod_data_source_block mae373as
_cod_original_sg_symbol_H-M P21/c
_cod_database_code 4065999

loop_
_symmetry_equiv_pos_as_xyz
'x, y, z'
'-x, y+1/2, -z+1/2'
'-x, -y, -z'
'x, -y-1/2, z-1/2'

loop_
_atom_site_label
_atom_site_type_symbol
_atom_site_fract_x
_atom_site_fract_y
_atom_site_fract_z
_atom_site_U_iso_or_equiv
_atom_site_adp_type
_atom_site_occupancy
_atom_site_symmetry_multiplicity
_atom_site_calc_flag
_atom_site_refinement_flags
_atom_site_disorder_assembly
_atom_site_disorder_group
Os Os 0.254504(11) 0.126132(16) 0.103098(5) 0.02202(5) Uani 1 1 d . . .
P P 0.35475(8) 0.32226(11) 0.10239(4) 0.0259(2) Uani 1 1 d . . .
F1 F 0.1620(5) 0.1578(6) 0.38864(19) 0.146(3) Uani 1 1 d . . .
F2 F 0.2275(3) -0.0313(4) 0.37117(13) 0.0793(12) Uani 1 1 d . . .
F3 F 0.2314(2) 0.0404(4) 0.45172(11) 0.0624(9) Uani 1 1 d . . .
F4 F 0.3263(4) 0.1296(5) 0.39567(19) 0.122(2) Uani 1 1 d . . .
N1 N 0.1198(2) 0.2177(3) 0.08418(13) 0.0260(7) Uani 1 1 d . . .
N2 N 0.1679(3) -0.0398(3) 0.12221(13) 0.0282(8) Uani 1 1 d . . .
N3 N 0.2052(3) -0.1230(4) 0.15959(14) 0.0331(8) Uani 1 1 d . . .
N4 N 0.3799(3) 0.0060(3) 0.11553(13) 0.0283(8) Uani 1 1 d . . .
N5 N 0.3861(3) -0.0773(4) 0.15614(13) 0.0301(8) Uani 1 1 d . . .
N6 N 0.2508(3) 0.1467(3) 0.18340(12) 0.0263(7) Uani 1 1 d . . .
N7 N 0.2838(3) 0.0466(4) 0.21477(13) 0.0304(8) Uani 1 1 d . . .
B2 B 0.2376(5) 0.0821(8) 0.4023(2) 0.0535(17) Uani 1 1 d . . .
B1 B 0.3021(4) -0.0876(5) 0.19135(19) 0.0328(11) Uani 1 1 d . . .
H1A H 0.321(3) -0.161(5) 0.2212(18) 0.039 Uiso 1 1 d . . .
C1 C 0.0383(3) 0.2530(4) 0.10634(18) 0.0348(10) Uani 1 1 d . . .
H1 H 0.0330 0.2333 0.1412 0.042 Uiso 1 1 calc R . .
C2 C -0.0373(3) 0.3174(5) 0.07897(19) 0.0374(11) Uani 1 1 d . . .
H2 H -0.0943 0.3437 0.0950 0.045 Uiso 1 1 calc R . .
C3 C -0.0306(4) 0.3438(4) 0.0283(2) 0.0409(12) Uani 1 1 d . . .
H3 H -0.0827 0.3894 0.0095 0.049 Uiso 1 1 calc R . .
C4 C 0.0517(3) 0.3042(4) 0.00467(18) 0.0339(10) Uani 1 1 d . . .
H4 H 0.0575 0.3214 -0.0303 0.041 Uiso 1 1 calc R . .
C5 C 0.1252(3) 0.2384(4) 0.03397(16) 0.0285(9) Uani 1 1 d . . .
C6 C 0.2219(3) 0.1806(5) 0.02260(16) 0.0289(9) Uani 1 1 d . . .
H6 H 0.263(3) 0.224(5) 0.0065(18) 0.035 Uiso 1 1 d . . .
C7 C 0.2338(3) 0.0443(4) 0.02514(15) 0.0287(9) Uani 1 1 d . . .
C8 C 0.1537(3) -0.0534(5) 0.00543(17) 0.0375(11) Uani 1 1 d . . .
H8A H 0.0881 -0.0133 -0.0038 0.045 Uiso 1 1 calc R . .
H8B H 0.1480 -0.1309 0.0275 0.045 Uiso 1 1 calc R . .
C9 C 0.2157(4) -0.0769(6) -0.0401(2) 0.0493(13) Uani 1 1 d . . .
H9A H 0.2204 -0.1700 -0.0500 0.059 Uiso 1 1 calc R . .
H9B H 0.1963 -0.0212 -0.0700 0.059 Uiso 1 1 calc R . .
C10 C 0.3065(4) -0.0264(5) -0.00696(18) 0.0393(11) Uani 1 1 d . . .
H10A H 0.3457 -0.0960 0.0115 0.047 Uiso 1 1 calc R . .
H10B H 0.3496 0.0329 -0.0249 0.047 Uiso 1 1 calc R . .
C11 C 0.0745(3) -0.0759(5) 0.11022(18) 0.0340(10) Uani 1 1 d . . .
H11 H 0.0305 -0.0349 0.0851 0.041 Uiso 1 1 calc R . .
C12 C 0.0505(4) -0.1821(5) 0.13961(19) 0.0400(11) Uani 1 1 d . . .
H12 H -0.0112 -0.2268 0.1386 0.048 Uiso 1 1 calc R . .
C13 C 0.1347(4) -0.2084(4) 0.17029(18) 0.0356(10) Uani 1 1 d . . .
H13 H 0.1421 -0.2760 0.1950 0.043 Uiso 1 1 calc R . .
C14 C 0.4590(3) -0.0192(4) 0.09001(17) 0.0327(10) Uani 1 1 d . . .
H14 H 0.4733 0.0240 0.0596 0.039 Uiso 1 1 calc R . .
C15 C 0.5171(3) -0.1161(5) 0.11364(19) 0.0394(11) Uani 1 1 d . . .
H15 H 0.5770 -0.1514 0.1033 0.047 Uiso 1 1 calc R . .
C16 C 0.4690(4) -0.1501(4) 0.15541(19) 0.0377(11) Uani 1 1 d . . .
H16 H 0.4907 -0.2145 0.1798 0.045 Uiso 1 1 calc R . .
C17 C 0.2149(3) 0.2380(5) 0.21336(16) 0.0330(10) Uani 1 1 d . . .
H17 H 0.1856 0.3182 0.2016 0.040 Uiso 1 1 calc R . .
C18 C 0.2262(4) 0.1997(5) 0.26351(17) 0.0403(11) Uani 1 1 d . . .
H18 H 0.2079 0.2469 0.2923 0.048 Uiso 1 1 calc R . .
C19 C 0.2699(3) 0.0780(5) 0.26283(17) 0.0378(11) Uani 1 1 d . . .
H19 H 0.2873 0.0250 0.2918 0.045 Uiso 1 1 calc R . .
C20 C 0.4684(3) 0.3371(5) 0.06674(18) 0.0396(11) Uani 1 1 d . . .
H20 H 0.4814 0.4333 0.0653 0.048 Uiso 1 1 calc R . .
C21 C 0.5632(4) 0.2800(6) 0.0911(2) 0.0594(16) Uani 1 1 d . . .
H21A H 0.5532 0.1870 0.0983 0.089 Uiso 1 1 calc R . .
H21B H 0.5823 0.3264 0.1229 0.089 Uiso 1 1 calc R . .
H21C H 0.6157 0.2892 0.0680 0.089 Uiso 1 1 calc R . .
C22 C 0.4515(4) 0.2950(6) 0.01111(19) 0.0514(14) Uani 1 1 d . . .
H22A H 0.5128 0.3069 -0.0056 0.077 Uiso 1 1 calc R . .
H22B H 0.3988 0.3486 -0.0061 0.077 Uiso 1 1 calc R . .
H22C H 0.4320 0.2027 0.0094 0.077 Uiso 1 1 calc R . .
C23 C 0.4011(4) 0.3731(5) 0.16796(17) 0.0376(10) Uani 1 1 d . . .
H23 H 0.3405 0.3860 0.1866 0.045 Uiso 1 1 calc R . .
C24 C 0.4566(4) 0.5046(5) 0.1721(2) 0.0534(15) Uani 1 1 d . . .
H24A H 0.4784 0.5222 0.2078 0.080 Uiso 1 1 calc R . .
H24B H 0.4124 0.5749 0.1588 0.080 Uiso 1 1 calc R . .
H24C H 0.5145 0.5005 0.1522 0.080 Uiso 1 1 calc R . .
C25 C 0.4616(4) 0.2659(5) 0.19771(19) 0.0477(13) Uani 1 1 d . . .
H25A H 0.5324 0.2871 0.1988 0.072 Uiso 1 1 calc R . .
H25B H 0.4496 0.1813 0.1808 0.072 Uiso 1 1 calc R . .
H25C H 0.4415 0.2611 0.2324 0.072 Uiso 1 1 calc R . .
C26 C 0.2793(3) 0.4656(4) 0.07683(17) 0.0326(10) Uani 1 1 d . . .
H26 H 0.2353 0.4298 0.0477 0.039 Uiso 1 1 calc R . .
C27 C 0.3330(4) 0.5815(5) 0.0548(2) 0.0503(14) Uani 1 1 d . . .
H27A H 0.2845 0.6487 0.0433 0.075 Uiso 1 1 calc R . .
H27B H 0.3682 0.5518 0.0260 0.075 Uiso 1 1 calc R . .
H27C H 0.3805 0.6183 0.0811 0.075 Uiso 1 1 calc R . .
C28 C 0.2089(4) 0.5127(5) 0.1153(2) 0.0436(12) Uani 1 1 d . . .
H28A H 0.2473 0.5528 0.1444 0.065 Uiso 1 1 calc R . .
H28B H 0.1713 0.4382 0.1270 0.065 Uiso 1 1 calc R . .
H28C H 0.1629 0.5774 0.0992 0.065 Uiso 1 1 calc R . .
C29A C 0.2835(10) 0.572(3) 0.3137(9) 0.113(9) Uiso 0.50 1 d PD A 1
H29A H 0.2951 0.4931 0.3343 0.169 Uiso 0.50 1 calc PR A 1
H29B H 0.3126 0.6478 0.3323 0.169 Uiso 0.50 1 calc PR A 1
H29C H 0.3142 0.5623 0.2816 0.169 Uiso 0.50 1 calc PR A 1
C29B C 0.2864(9) 0.571(2) 0.2951(9) 0.087(6) Uiso 0.50 1 d PD A 2
H29D H 0.3002 0.4774 0.2940 0.131 Uiso 0.50 1 calc PR A 2
H29E H 0.3279 0.6114 0.3232 0.131 Uiso 0.50 1 calc PR A 2
H29F H 0.3009 0.6119 0.2630 0.131 Uiso 0.50 1 calc PR A 2
C30 C 0.1792(7) 0.5922(9) 0.3033(3) 0.104(3) Uani 1 1 d D . .
H30A H 0.1461 0.5565 0.3324 0.125 Uiso 0.50 1 calc PR A 1
H30B H 0.1670 0.6877 0.3025 0.125 Uiso 0.50 1 calc PR A 1
H30C H 0.1605 0.5451 0.3339 0.125 Uiso 0.50 1 calc PR A 2
H30D H 0.1636 0.6863 0.3065 0.125 Uiso 0.50 1 calc PR A 2
O1 O 0.1320(3) 0.5384(4) 0.25853(14) 0.0567(10) Uani 1 1 d . A .
C32 C 0.0273(5) 0.5488(7) 0.2556(2) 0.0663(17) Uani 1 1 d . . .
H32A H 0.0073 0.6416 0.2514 0.080 Uiso 1 1 calc R A .
H32B H 0.0023 0.5153 0.2873 0.080 Uiso 1 1 calc R . .
C33 C -0.0147(4) 0.4723(7) 0.2121(3) 0.0656(18) Uani 1 1 d . A .
H33A H 0.0139 0.5018 0.1812 0.098 Uiso 1 1 calc R . .
H33B H -0.0867 0.4844 0.2082 0.098 Uiso 1 1 calc R . .
H33C H 0.0006 0.3794 0.2178 0.098 Uiso 1 1 calc R . .

loop_
_atom_site_aniso_label
_atom_site_aniso_U_11
_atom_site_aniso_U_22
_atom_site_aniso_U_33
_atom_site_aniso_U_23
_atom_site_aniso_U_13
_atom_site_aniso_U_12
Os 0.02272(8) 0.02201(8) 0.02164(8) -0.00038(6) 0.00367(5) -0.00033(6)
P 0.0260(5) 0.0255(5) 0.0263(5) 0.0001(4) 0.0034(4) -0.0040(4)
F1 0.159(5) 0.192(6) 0.088(3) 0.045(4) 0.030(3) 0.116(5)
F2 0.094(3) 0.101(3) 0.044(2) -0.010(2) 0.0142(19) -0.022(2)
F3 0.069(2) 0.090(3) 0.0286(15) -0.0002(16) 0.0040(14) -0.0060(19)
F4 0.100(4) 0.174(5) 0.092(3) 0.006(3) 0.014(3) -0.085(4)
N1 0.0249(18) 0.0249(18) 0.0285(18) -0.0019(14) 0.0029(14) -0.0005(14)
N2 0.0283(19) 0.0269(19) 0.0300(18) -0.0025(15) 0.0058(15) -0.0030(15)
N3 0.036(2) 0.0277(18) 0.0360(19) 0.0044(16) 0.0056(16) -0.0041(17)
N4 0.0308(19) 0.0246(18) 0.0292(18) 0.0012(14) 0.0013(15) 0.0012(15)
N5 0.033(2) 0.0257(18) 0.0307(19) 0.0012(15) -0.0032(15) 0.0011(15)
N6 0.0306(19) 0.0250(19) 0.0232(17) 0.0022(13) 0.0029(14) -0.0031(14)
N7 0.035(2) 0.033(2) 0.0237(18) 0.0039(15) 0.0030(15) -0.0029(16)
B2 0.050(4) 0.077(5) 0.033(3) -0.002(3) 0.002(3) -0.008(3)
B1 0.041(3) 0.028(3) 0.029(2) 0.009(2) 0.000(2) 0.000(2)
C1 0.030(2) 0.034(2) 0.041(3) -0.004(2) 0.0085(19) -0.0023(19)
C2 0.026(2) 0.035(2) 0.052(3) -0.009(2) 0.007(2) 0.0043(19)
C3 0.033(3) 0.029(3) 0.059(3) -0.002(2) -0.008(2) 0.0071(19)
C4 0.037(3) 0.027(2) 0.036(2) 0.0038(19) -0.0044(19) -0.0016(19)
C5 0.032(2) 0.022(2) 0.030(2) 0.0000(17) 0.0003(17) -0.0023(17)
C6 0.027(2) 0.035(2) 0.024(2) 0.0003(18) -0.0001(17) -0.0008(18)
C7 0.026(2) 0.034(2) 0.026(2) -0.0066(17) 0.0055(17) 0.0014(18)
C8 0.036(3) 0.041(3) 0.036(2) -0.012(2) 0.004(2) -0.004(2)
C9 0.047(3) 0.061(3) 0.039(3) -0.024(3) 0.003(2) -0.004(3)
C10 0.036(3) 0.048(3) 0.035(2) -0.012(2) 0.009(2) 0.001(2)
C11 0.030(2) 0.034(2) 0.038(2) -0.006(2) 0.0067(19) -0.0020(19)
C12 0.036(3) 0.038(3) 0.048(3) -0.007(2) 0.015(2) -0.010(2)
C13 0.045(3) 0.024(2) 0.041(3) 0.0008(19) 0.016(2) -0.0076(19)
C14 0.033(2) 0.033(2) 0.033(2) -0.0034(19) 0.0061(18) 0.0023(19)
C15 0.030(2) 0.042(3) 0.046(3) -0.008(2) 0.001(2) 0.006(2)
C16 0.037(3) 0.028(2) 0.046(3) 0.0013(19) -0.009(2) 0.0043(19)
C17 0.036(2) 0.035(2) 0.029(2) -0.0056(18) 0.0094(18) 0.0000(19)
C18 0.049(3) 0.046(3) 0.028(2) -0.006(2) 0.012(2) -0.010(2)
C19 0.039(3) 0.048(3) 0.026(2) 0.003(2) 0.0035(19) -0.008(2)
C20 0.025(2) 0.051(3) 0.043(3) 0.000(2) 0.008(2) -0.009(2)
C21 0.042(3) 0.072(4) 0.064(4) -0.006(3) 0.006(3) -0.001(3)
C22 0.039(3) 0.077(4) 0.040(3) 0.000(3) 0.019(2) -0.015(3)
C23 0.043(3) 0.038(3) 0.031(2) -0.007(2) -0.0009(19) -0.012(2)
C24 0.061(4) 0.042(3) 0.054(3) -0.006(3) -0.012(3) -0.021(3)
C25 0.048(3) 0.056(3) 0.036(3) 0.006(2) -0.014(2) -0.011(3)
C26 0.040(3) 0.025(2) 0.032(2) 0.0042(18) -0.0001(19) -0.0053(19)
C27 0.060(4) 0.033(3) 0.057(3) 0.011(2) 0.003(3) -0.011(2)
C28 0.049(3) 0.032(3) 0.051(3) -0.001(2) 0.007(2) 0.007(2)
C30 0.130(8) 0.117(7) 0.062(5) 0.000(5) -0.016(5) -0.029(6)
O1 0.061(3) 0.058(3) 0.048(2) 0.0019(19) -0.0100(19) -0.002(2)
C32 0.065(4) 0.079(5) 0.058(4) -0.009(3) 0.025(3) -0.009(4)
C33 0.040(3) 0.078(5) 0.078(4) -0.016(4) 0.003(3) 0.010(3)

loop_
_atom_type_symbol
_atom_type_description
_atom_type_scat_dispersion_real
_atom_type_scat_dispersion_imag
_atom_type_scat_source
C C 0.0033 0.0016 'International Tables Vol C Tables 4.2.6.8 and 6.1.1.4'
H H 0.0000 0.0000 'International Tables Vol C Tables 4.2.6.8 and 6.1.1.4'
B B 0.0013 0.0007 'International Tables Vol C Tables 4.2.6.8 and 6.1.1.4'
N N 0.0061 0.0033 'International Tables Vol C Tables 4.2.6.8 and 6.1.1.4'
F F 0.0171 0.0103 'International Tables Vol C Tables 4.2.6.8 and 6.1.1.4'
P P 0.1023 0.0942 'International Tables Vol C Tables 4.2.6.8 and 6.1.1.4'
Os Os -1.2165 7.6030 'International Tables Vol C Tables 4.2.6.8 and 6.1.1.4'
O O 0.0106 0.0060 'International Tables Vol C Tables 4.2.6.8 and 6.1.1.4'

loop_
_geom_angle_atom_site_label_1
_geom_angle_atom_site_label_2
_geom_angle_atom_site_label_3
_geom_angle
N1 Os N4 170.23(13)
N1 Os N6 95.76(13)
N4 Os N6 89.39(13)
N1 Os N2 85.74(13)
N4 Os N2 87.27(13)
N6 Os N2 77.58(13)
N1 Os C6 63.48(15)
N4 Os C6 113.07(15)
N6 Os C6 155.83(15)
N2 Os C6 110.93(15)
N1 Os C7 84.67(14)
N4 Os C7 87.79(14)
N6 Os C7 161.28(14)
N2 Os C7 83.80(15)
C6 Os C7 36.99(16)
N1 Os P 96.15(10)
N4 Os P 92.21(10)
N6 Os P 89.23(9)
N2 Os P 166.80(9)
C6 Os P 81.39(12)
C7 Os P 109.37(12)
C23 P C20 102.6(2)
C23 P C26 104.3(2)
C20 P C26 101.6(2)
C23 P Os 111.61(15)
C20 P Os 123.69(17)
C26 P Os 111.07(14)
C1 N1 C5 120.1(4)
C1 N1 Os 139.1(3)
C5 N1 Os 100.8(3)
C11 N2 N3 106.6(4)
C11 N2 Os 133.7(3)
N3 N2 Os 119.0(3)
C13 N3 N2 109.3(4)
C13 N3 B1 128.8(4)
N2 N3 B1 119.6(3)
C14 N4 N5 106.1(3)
C14 N4 Os 134.9(3)
N5 N4 Os 118.8(3)
C16 N5 N4 109.2(4)
C16 N5 B1 129.2(4)
N4 N5 B1 121.3(3)
C17 N6 N7 106.2(3)
C17 N6 Os 134.0(3)
N7 N6 Os 119.6(3)
C19 N7 N6 109.3(4)
C19 N7 B1 129.6(4)
N6 N7 B1 118.7(3)
F1 B2 F4 116.5(8)
F1 B2 F3 109.4(5)
F4 B2 F3 111.5(5)
F1 B2 F2 106.7(6)
F4 B2 F2 105.5(6)
F3 B2 F2 106.5(6)
N5 B1 N7 109.7(4)
N5 B1 N3 109.2(4)
N7 B1 N3 105.7(4)
N5 B1 H1A 110(3)
N7 B1 H1A 111(2)
N3 B1 H1A 111(2)
N1 C1 C2 120.3(4)
N1 C1 H1 119.8
C2 C1 H1 119.8
C1 C2 C3 120.0(4)
C1 C2 H2 120.0
C3 C2 H2 120.0
C2 C3 C4 120.2(4)
C2 C3 H3 119.9
C4 C3 H3 119.9
C5 C4 C3 117.4(4)
C5 C4 H4 121.3
C3 C4 H4 121.3
N1 C5 C4 122.0(4)
N1 C5 C6 104.9(3)
C4 C5 C6 133.1(4)
C7 C6 C5 118.9(4)
C7 C6 Os 72.0(2)
C5 C6 Os 90.8(3)
C7 C6 H6 118(3)
C5 C6 H6 121(3)
Os C6 H6 122(3)
C6 C7 C10 121.2(4)
C6 C7 C8 123.7(4)
C10 C7 C8 88.6(3)
C6 C7 Os 71.0(2)
C10 C7 Os 130.9(3)
C8 C7 Os 126.2(3)
C7 C8 C9 87.1(3)
C7 C8 H8A 114.1
C9 C8 H8A 114.1
C7 C8 H8B 114.1
C9 C8 H8B 114.1
H8A C8 H8B 111.3
C10 C9 C8 88.1(3)
C10 C9 H9A 114.0
C8 C9 H9A 114.0
C10 C9 H9B 114.0
C8 C9 H9B 114.0
H9A C9 H9B 111.2
C7 C10 C9 87.3(3)
C7 C10 H10A 114.1
C9 C10 H10A 114.1
C7 C10 H10B 114.1
C9 C10 H10B 114.1
H10A C10 H10B 111.3
N2 C11 C12 110.3(4)
N2 C11 H11 124.9
C12 C11 H11 124.9
C13 C12 C11 105.1(4)
C13 C12 H12 127.4
C11 C12 H12 127.4
N3 C13 C12 108.7(4)
N3 C13 H13 125.7
C12 C13 H13 125.7
N4 C14 C15 111.1(4)
N4 C14 H14 124.5
C15 C14 H14 124.5
C16 C15 C14 104.7(4)
C16 C15 H15 127.6
C14 C15 H15 127.6
N5 C16 C15 108.9(4)
N5 C16 H16 125.6
C15 C16 H16 125.6
N6 C17 C18 110.7(4)
N6 C17 H17 124.7
C18 C17 H17 124.7
C17 C18 C19 104.9(4)
C17 C18 H18 127.6
C19 C18 H18 127.6
N7 C19 C18 108.9(4)
N7 C19 H19 125.6
C18 C19 H19 125.6
C21 C20 C22 110.8(5)
C21 C20 P 117.4(4)
C22 C20 P 113.3(3)
C21 C20 H20 104.6
C22 C20 H20 104.6
P C20 H20 104.6
C20 C21 H21A 109.5
C20 C21 H21B 109.5
H21A C21 H21B 109.5
C20 C21 H21C 109.5
H21A C21 H21C 109.5
H21B C21 H21C 109.5
C20 C22 H22A 109.5
C20 C22 H22B 109.5
H22A C22 H22B 109.5
C20 C22 H22C 109.5
H22A C22 H22C 109.5
H22B C22 H22C 109.5
C24 C23 C25 110.4(4)
C24 C23 P 115.7(3)
C25 C23 P 113.4(3)
C24 C23 H23 105.5
C25 C23 H23 105.5
P C23 H23 105.5
C23 C24 H24A 109.5
C23 C24 H24B 109.5
H24A C24 H24B 109.5
C23 C24 H24C 109.5
H24A C24 H24C 109.5
H24B C24 H24C 109.5
C23 C25 H25A 109.5
C23 C25 H25B 109.5
H25A C25 H25B 109.5
C23 C25 H25C 109.5
H25A C25 H25C 109.5
H25B C25 H25C 109.5
C28 C26 C27 110.6(4)
C28 C26 P 111.0(3)
C27 C26 P 118.6(4)
C28 C26 H26 105.2
C27 C26 H26 105.2
P C26 H26 105.2
C26 C27 H27A 109.5
C26 C27 H27B 109.5
H27A C27 H27B 109.5
C26 C27 H27C 109.5
H27A C27 H27C 109.5
H27B C27 H27C 109.5
C26 C28 H28A 109.5
C26 C28 H28B 109.5
H28A C28 H28B 109.5
C26 C28 H28C 109.5
H28A C28 H28C 109.5
H28B C28 H28C 109.5
C30 C29A H29A 109.5
C30 C29A H29B 109.5
C30 C29A H29C 109.5
C30 C29B H29D 109.5
C30 C29B H29E 109.5
H29D C29B H29E 109.5
C30 C29B H29F 109.5
H29D C29B H29F 109.5
H29E C29B H29F 109.5
O1 C30 C29A 118.4(13)
O1 C30 C29B 101.5(10)
C29A C30 C29B 19.2(14)
O1 C30 H30A 107.7
C29A C30 H30A 107.7
C29B C30 H30A 124.5
O1 C30 H30B 107.7
C29A C30 H30B 107.7
C29B C30 H30B 107.3
H30A C30 H30B 107.1
O1 C30 H30C 111.5
C29A C30 H30C 95.3
C29B C30 H30C 111.5
H30A C30 H30C 13.2
H30B C30 H30C 116.2
O1 C30 H30D 111.5
C29A C30 H30D 109.7
C29B C30 H30D 111.5
H30A C30 H30D 100.2
H30B C30 H30D 6.9
H30C C30 H30D 109.3
C30 O1 C32 113.4(6)
O1 C32 C33 108.9(5)
O1 C32 H32A 109.9
C33 C32 H32A 109.9
O1 C32 H32B 109.9
C33 C32 H32B 109.9
H32A C32 H32B 108.3
C32 C33 H33A 109.5
C32 C33 H33B 109.5
H33A C33 H33B 109.5
C32 C33 H33C 109.5
H33A C33 H33C 109.5
H33B C33 H33C 109.5

loop_
_geom_bond_atom_site_label_1
_geom_bond_atom_site_label_2
_geom_bond_distance
Os N1 2.074(3)
Os N4 2.099(3)
Os N6 2.135(3)
Os N2 2.146(3)
Os C6 2.205(4)
Os C7 2.217(4)
Os P 2.4214(11)
P C23 1.865(4)
P C20 1.877(5)
P C26 1.878(5)
F1 B2 1.310(8)
F2 B2 1.420(8)
F3 B2 1.382(7)
F4 B2 1.321(8)
N1 C1 1.341(5)
N1 C5 1.351(5)
N2 C11 1.330(5)
N2 N3 1.367(5)
N3 C13 1.340(5)
N3 B1 1.539(6)
N4 C14 1.337(5)
N4 N5 1.366(5)
N5 C16 1.348(6)
N5 B1 1.533(6)
N6 C17 1.341(5)
N6 N7 1.367(5)
N7 C19 1.337(5)
N7 B1 1.533(6)
B1 H1A 1.10(5)
C1 C2 1.371(6)
C1 H1 0.9500
C2 C3 1.375(7)
C2 H2 0.9500
C3 C4 1.384(7)
C3 H3 0.9500
C4 C5 1.382(6)
C4 H4 0.9500
C5 C6 1.490(6)
C6 C7 1.403(6)
C6 H6 0.85(5)
C7 C10 1.533(6)
C7 C8 1.533(6)
C8 C9 1.543(6)
C8 H8A 0.9900
C8 H8B 0.9900
C9 C10 1.537(7)
C9 H9A 0.9900
C9 H9B 0.9900
C10 H10A 0.9900
C10 H10B 0.9900
C11 C12 1.388(7)
C11 H11 0.9500
C12 C13 1.369(7)
C12 H12 0.9500
C13 H13 0.9500
C14 C15 1.380(6)
C14 H14 0.9500
C15 C16 1.371(7)
C15 H15 0.9500
C16 H16 0.9500
C17 C18 1.377(6)
C17 H17 0.9500
C18 C19 1.378(7)
C18 H18 0.9500
C19 H19 0.9500
C20 C21 1.504(7)
C20 C22 1.529(7)
C20 H20 1.0000
C21 H21A 0.9800
C21 H21B 0.9800
C21 H21C 0.9800
C22 H22A 0.9800
C22 H22B 0.9800
C22 H22C 0.9800
C23 C24 1.539(6)
C23 C25 1.543(7)
C23 H23 1.0000
C24 H24A 0.9800
C24 H24B 0.9800
C24 H24C 0.9800
C25 H25A 0.9800
C25 H25B 0.9800
C25 H25C 0.9800
C26 C28 1.529(7)
C26 C27 1.530(6)
C26 H26 1.0000
C27 H27A 0.9800
C27 H27B 0.9800
C27 H27C 0.9800
C28 H28A 0.9800
C28 H28B 0.9800
C28 H28C 0.9800
C29A C30 1.430(14)
C29A H29A 0.9800
C29A H29B 0.9800
C29A H29C 0.9800
C29B C30 1.500(14)
C29B H29D 0.9800
C29B H29E 0.9800
C29B H29F 0.9800
C30 O1 1.407(8)
C30 H30A 0.9900
C30 H30B 0.9900
C30 H30C 0.9900
C30 H30D 0.9900
O1 C32 1.418(7)
C32 C33 1.463(8)
C32 H32A 0.9900
C32 H32B 0.9900
C33 H33A 0.9800
C33 H33B 0.9800
C33 H33C 0.9800
